data_4113690
loop_
_publ_author_name
'Christopher D. Vanderwal'
'David A. Vosburg'
'Sven Weiler'
'Erik J. Sorensen'

_publ_section_title
;
 An Enantioselective Synthesis of FR182877 Provides a Chemical
 Rationalization of Its Structure and Affords Multigram Quantities of Its
 Direct Precursor
;
_journal_name_full 'Journal of the American Chemical Society'
_journal_page_first 5393
_journal_page_last 5407
_journal_paper_doi 10.1021/ja021472b
_journal_volume 125
_journal_year 2003
_chemical_formula_sum 'C24 H32 O5'
_chemical_formula_weight 400.50
_chemical_name_systematic
; 
 ? 
;
_space_group_IT_number 19
_symmetry_cell_setting orthorhombic
_symmetry_space_group_name_Hall 'P 2ac 2ab'
_symmetry_space_group_name_H-M 'P 21 21 21'
_atom_sites_solution_hydrogens geom
_atom_sites_solution_primary direct
_atom_sites_solution_secondary difmap
_audit_creation_method SHELXL-97
_cell_angle_alpha 90.00
_cell_angle_beta 90.00
_cell_angle_gamma 90.00
_cell_formula_units_Z 4
_cell_length_a 5.9629(7)
_cell_length_b 10.3380(11)
_cell_length_c 34.083(4)
_cell_measurement_reflns_used 2921
_cell_measurement_temperature 296(2)
_cell_measurement_theta_max 20.5
_cell_measurement_theta_min 2.5
_cell_volume 2101.0(4)
_computing_cell_refinement 'Bruker SAINT+'
_computing_data_collection 'Bruker SMART'
_computing_data_reduction 'Bruker SHELXTL'
_computing_molecular_graphics 'Bruker SHELXTL'
_computing_publication_material 'Bruker SHELXTL'
_computing_structure_refinement 'SHELXL-97 (Sheldrick, 1997)'
_computing_structure_solution 'SHELXS-97 (Sheldrick, 1997)'
_diffrn_ambient_temperature 296(2)
_diffrn_measured_fraction_theta_full 0.993
_diffrn_measured_fraction_theta_max 0.993
_diffrn_measurement_device_type 'CCD area detector'
_diffrn_measurement_method 'phi and omega scans'
_diffrn_radiation_monochromator graphite
_diffrn_radiation_source 'normal-focus sealed tube'
_diffrn_radiation_type MoK\a
_diffrn_radiation_wavelength 0.71073
_diffrn_reflns_av_R_equivalents 0.0551
_diffrn_reflns_av_sigmaI/netI 0.0835
_diffrn_reflns_limit_h_max 7
_diffrn_reflns_limit_h_min -7
_diffrn_reflns_limit_k_max 13
_diffrn_reflns_limit_k_min -12
_diffrn_reflns_limit_l_max 43
_diffrn_reflns_limit_l_min -44
_diffrn_reflns_number 12687
_diffrn_reflns_theta_full 28.01
_diffrn_reflns_theta_max 28.01
_diffrn_reflns_theta_min 2.06
_diffrn_standards_decay_% negligible
_exptl_absorpt_coefficient_mu 0.087
_exptl_absorpt_correction_T_max 0.9948
_exptl_absorpt_correction_T_min 0.9811
_exptl_absorpt_correction_type empirical
_exptl_absorpt_process_details 'SADABS (Sheldrick, 1999)'
_exptl_crystal_colour Colorless
_exptl_crystal_density_diffrn 1.266
_exptl_crystal_description Plate-like
_exptl_crystal_F_000 864
_exptl_crystal_size_max 0.22
_exptl_crystal_size_mid 0.12
_exptl_crystal_size_min 0.06
_refine_diff_density_max 0.220
_refine_diff_density_min -0.209
_refine_diff_density_rms 0.037
_refine_ls_abs_structure_details 'Flack H D (1983), Acta Cryst. A39, 876-881'
_refine_ls_abs_structure_Flack -0.8(14)
_refine_ls_extinction_method none
_refine_ls_goodness_of_fit_ref 1.018
_refine_ls_hydrogen_treatment constr
_refine_ls_matrix_type full
_refine_ls_number_parameters 257
_refine_ls_number_reflns 4855
_refine_ls_number_restraints 0
_refine_ls_restrained_S_all 1.018
_refine_ls_R_factor_all 0.1000
_refine_ls_R_factor_gt 0.0575
_refine_ls_shift/su_max 0.002
_refine_ls_shift/su_mean 0.000
_refine_ls_structure_factor_coef Fsqd
_refine_ls_weighting_details 'calc w=1/[\s^2^(Fo^2^)+(0.0489P)^2^+0.0179P] where P=(Fo^2^+2Fc^2^)/3'
_refine_ls_weighting_scheme calc
_refine_ls_wR_factor_gt 0.1159
_refine_ls_wR_factor_ref 0.1320
_reflns_number_gt 3078
_reflns_number_total 4855
_reflns_threshold_expression >2sigma(I)
_cod_data_source_file ja021472b.cif
_cod_data_source_block isow
_cod_depositor_comments
;
The following automatic conversions were performed:

'_refine_ls_hydrogen_treatment' value 'constr.' was replaced with the
value 'constr' as specified in the replacement file
'src/cod-tools/trunk/data/replacement-values/replacement_values.lst'.

Automatic conversion script
Id: cif_fix_values 5376 2017-05-30 11:51:03Z andrius 
;
_cod_database_code 4113690

loop_
_symmetry_equiv_pos_as_xyz
'x, y, z'
'-x+1/2, -y, z+1/2'
'-x, y+1/2, -z+1/2'
'x+1/2, -y+1/2, -z'

loop_
_atom_site_label
_atom_site_type_symbol
_atom_site_fract_x
_atom_site_fract_y
_atom_site_fract_z
_atom_site_U_iso_or_equiv
_atom_site_adp_type
_atom_site_occupancy
_atom_site_symmetry_multiplicity
_atom_site_calc_flag
_atom_site_refinement_flags
O1 O 0.4543(3) 0.07833(19) 0.21861(6) 0.0574(6) Uani 1 1 d .
H1A H 0.5145 0.0533 0.2389 0.069 Uiso 1 1 calc R
O2 O 0.3051(4) 0.47784(18) 0.21388(6) 0.0625(6) Uani 1 1 d .
H2A H 0.3884 0.5177 0.2287 0.075 Uiso 1 1 calc R
O3 O -0.1047(3) -0.12718(19) 0.06756(5) 0.0484(5) Uani 1 1 d .
O4 O 0.2199(4) -0.2918(2) 0.15387(6) 0.0684(6) Uani 1 1 d .
O5 O -0.3507(3) -0.0659(2) 0.11211(6) 0.0537(5) Uani 1 1 d .
C1 C 0.0941(4) -0.0095(3) 0.15770(7) 0.0401(6) Uani 1 1 d .
H1B H 0.2219 -0.0296 0.1721 0.048 Uiso 1 1 calc R
C2 C -0.0056(4) 0.1212(2) 0.16667(7) 0.0358(6) Uani 1 1 d .
H2A H -0.1384 0.1040 0.1828 0.043 Uiso 1 1 calc R
C3 C 0.1470(4) 0.2058(2) 0.19190(7) 0.0327(6) Uani 1 1 d .
H3A H 0.2595 0.2452 0.1747 0.039 Uiso 1 1 calc R
C4 C 0.2664(4) 0.1554(2) 0.22808(7) 0.0374(6) Uani 1 1 d .
H4A H 0.1611 0.1041 0.2437 0.045 Uiso 1 1 calc R
C5 C 0.3303(4) 0.2786(2) 0.25119(7) 0.0379(6) Uani 1 1 d .
H5A H 0.4849 0.3013 0.2443 0.046 Uiso 1 1 calc R
C5' C 0.3199(5) 0.2600(3) 0.29528(8) 0.0582(8) Uani 1 1 d .
H5B H 0.3614 0.3392 0.3081 0.070 Uiso 1 1 calc R
H5C H 0.4217 0.1926 0.3029 0.070 Uiso 1 1 calc R
H5D H 0.1701 0.2366 0.3028 0.070 Uiso 1 1 calc R
C6 C 0.1763(5) 0.3866(3) 0.23586(8) 0.0439(7) Uani 1 1 d .
H6A H 0.0990 0.4295 0.2577 0.053 Uiso 1 1 calc R
C7 C 0.0083(4) 0.3140(2) 0.20995(7) 0.0384(6) Uani 1 1 d .
H7A H -0.0982 0.2723 0.2278 0.046 Uiso 1 1 calc R
C8 C -0.1285(4) 0.3856(3) 0.18065(8) 0.0451(7) Uani 1 1 d .
H8A H -0.1808 0.4679 0.1869 0.054 Uiso 1 1 calc R
C9 C -0.1778(4) 0.3358(3) 0.14608(9) 0.0421(6) Uani 1 1 d .
C9' C -0.3295(5) 0.4050(3) 0.11781(8) 0.0553(8) Uani 1 1 d .
H9A H -0.3533 0.4920 0.1267 0.066 Uiso 1 1 calc R
H9B H -0.4708 0.3607 0.1164 0.066 Uiso 1 1 calc R
H9C H -0.2613 0.4064 0.0923 0.066 Uiso 1 1 calc R
C10 C -0.0897(4) 0.2052(2) 0.13173(7) 0.0365(6) Uani 1 1 d .
H10A H -0.2165 0.1594 0.1198 0.044 Uiso 1 1 calc R
C11 C 0.0876(5) 0.2261(3) 0.09898(7) 0.0445(7) Uani 1 1 d .
H11A H 0.1002 0.3180 0.0937 0.053 Uiso 1 1 calc R
H11B H 0.2321 0.1964 0.1084 0.053 Uiso 1 1 calc R
C12 C 0.0344(5) 0.1572(3) 0.06127(8) 0.0436(7) Uani 1 1 d .
H12A H -0.1170 0.1436 0.0562 0.052 Uiso 1 1 calc R
C13 C 0.1749(5) 0.1137(3) 0.03450(8) 0.0473(7) Uani 1 1 d .
C13' C 0.4230(5) 0.1419(3) 0.03570(9) 0.0632(9) Uani 1 1 d .
H13A H 0.4529 0.2053 0.0556 0.076 Uiso 1 1 calc R
H13B H 0.4706 0.1744 0.0107 0.076 Uiso 1 1 calc R
H13C H 0.5034 0.0638 0.0416 0.076 Uiso 1 1 calc R
C14 C 0.1025(5) 0.0151(3) 0.00468(8) 0.0611(9) Uani 1 1 d .
H14A H 0.1687 0.0355 -0.0206 0.073 Uiso 1 1 calc R
H14B H -0.0593 0.0174 0.0019 0.073 Uiso 1 1 calc R
C15 C 0.1776(6) -0.1221(3) 0.01783(9) 0.0634(9) Uani 1 1 d .
H15A H 0.0939 -0.1869 0.0034 0.076 Uiso 1 1 calc R
H15B H 0.3357 -0.1338 0.0121 0.076 Uiso 1 1 calc R
C16 C 0.1373(5) -0.1389(3) 0.06119(8) 0.0476(7) Uani 1 1 d .
H16A H 0.2049 -0.0633 0.0739 0.057 Uiso 1 1 calc R
C17 C 0.2185(5) -0.2547(3) 0.08404(8) 0.0507(7) Uani 1 1 d .
H17A H 0.3822 -0.2579 0.0816 0.061 Uiso 1 1 calc R
C17' C 0.1279(3) -0.38429(16) 0.07147(7) 0.0736(10) Uani 1 1 d .
H17B H 0.1712 -0.4011 0.0448 0.088 Uiso 1 1 calc R
H17C H -0.0327 -0.3838 0.0734 0.088 Uiso 1 1 calc R
H17D H 0.1876 -0.4506 0.0882 0.088 Uiso 1 1 calc R
C18 C 0.1633(3) -0.22358(13) 0.12690(5) 0.0469(7) Uani 1 1 d R
C19 C 0.0300(3) -0.10107(13) 0.13260(4) 0.0381(6) Uani 1 1 d R
C20 C -0.1598(3) -0.09257(13) 0.10443(5) 0.0399(6) Uani 1 1 d R

loop_
_atom_site_aniso_label
_atom_site_aniso_U_11
_atom_site_aniso_U_22
_atom_site_aniso_U_33
_atom_site_aniso_U_23
_atom_site_aniso_U_13
_atom_site_aniso_U_12
O1 0.0672(12) 0.0508(12) 0.0541(12) -0.0140(10) -0.0214(10) 0.0277(11)
O2 0.0743(14) 0.0406(11) 0.0727(15) 0.0083(10) -0.0317(12) -0.0223(11)
O3 0.0490(11) 0.0552(12) 0.0409(11) -0.0069(9) -0.0060(9) -0.0088(9)
O4 0.0893(16) 0.0469(12) 0.0690(15) 0.0024(11) -0.0205(12) 0.0121(13)
O5 0.0429(12) 0.0558(13) 0.0624(14) 0.0005(10) -0.0026(10) -0.0072(10)
C1 0.0439(15) 0.0383(15) 0.0381(15) 0.0021(12) -0.0046(12) 0.0013(13)
C2 0.0350(13) 0.0327(14) 0.0398(14) -0.0006(11) -0.0044(12) -0.0030(12)
C3 0.0363(13) 0.0275(13) 0.0342(14) -0.0026(11) -0.0017(10) 0.0005(11)
C4 0.0423(14) 0.0309(13) 0.0390(15) -0.0046(11) -0.0042(12) 0.0017(12)
C5 0.0400(14) 0.0355(14) 0.0384(15) -0.0042(12) -0.0039(11) -0.0003(12)
C5' 0.082(2) 0.0522(18) 0.0407(17) -0.0047(14) -0.0077(15) 0.0039(18)
C6 0.0490(16) 0.0370(14) 0.0456(16) -0.0106(13) -0.0060(13) 0.0060(14)
C7 0.0375(14) 0.0347(14) 0.0428(15) -0.0067(11) -0.0041(11) 0.0044(12)
C8 0.0446(15) 0.0322(14) 0.0584(18) -0.0051(13) -0.0114(13) 0.0060(12)
C9 0.0362(14) 0.0328(13) 0.0573(18) 0.0050(13) -0.0100(13) -0.0025(13)
C9' 0.0541(17) 0.0491(18) 0.063(2) 0.0022(16) -0.0168(15) 0.0040(16)
C10 0.0388(14) 0.0333(14) 0.0372(14) -0.0016(12) -0.0083(11) -0.0046(12)
C11 0.0512(16) 0.0378(15) 0.0444(16) 0.0046(13) -0.0039(13) -0.0083(14)
C12 0.0454(16) 0.0438(16) 0.0417(16) 0.0076(13) -0.0070(13) -0.0003(13)
C13 0.0552(17) 0.0472(17) 0.0396(16) 0.0087(13) -0.0019(14) -0.0048(15)
C13' 0.0561(18) 0.069(2) 0.065(2) 0.0055(17) 0.0100(15) -0.0110(17)
C14 0.068(2) 0.080(2) 0.0353(16) -0.0040(16) 0.0024(15) -0.0103(19)
C15 0.074(2) 0.062(2) 0.055(2) -0.0125(16) 0.0121(16) -0.0131(19)
C16 0.0495(17) 0.0420(17) 0.0513(18) -0.0098(13) 0.0045(14) -0.0045(14)
C17 0.0542(18) 0.0350(15) 0.063(2) -0.0098(14) 0.0045(14) -0.0032(14)
C17' 0.104(3) 0.0443(18) 0.072(2) -0.0173(17) 0.002(2) -0.008(2)
C18 0.0505(16) 0.0314(14) 0.0587(19) -0.0020(14) -0.0132(14) -0.0042(14)
C19 0.0425(15) 0.0298(14) 0.0419(15) 0.0014(12) -0.0045(12) -0.0057(12)
C20 0.0455(17) 0.0297(14) 0.0445(16) 0.0000(12) -0.0057(13) -0.0091(13)

loop_
_atom_type_symbol
_atom_type_description
_atom_type_scat_dispersion_real
_atom_type_scat_dispersion_imag
_atom_type_scat_source
C C 0.0033 0.0016 'International Tables Vol C Tables 4.2.6.8 and 6.1.1.4'
H H 0.0000 0.0000 'International Tables Vol C Tables 4.2.6.8 and 6.1.1.4'
O O 0.0106 0.0060 'International Tables Vol C Tables 4.2.6.8 and 6.1.1.4'

loop_
_geom_angle_atom_site_label_1
_geom_angle_atom_site_label_2
_geom_angle_atom_site_label_3
_geom_angle
C20 O3 C16 113.62(18)
C19 C1 C2 130.8(2)
C1 C2 C3 113.1(2)
C1 C2 C10 118.2(2)
C3 C2 C10 107.6(2)
C4 C3 C7 100.32(19)
C4 C3 C2 122.7(2)
C7 C3 C2 108.95(19)
O1 C4 C3 112.4(2)
O1 C4 C5 112.7(2)
C3 C4 C5 104.29(19)
C5' C5 C6 113.9(2)
C5' C5 C4 113.0(2)
C6 C5 C4 106.14(19)
O2 C6 C7 111.9(2)
O2 C6 C5 109.6(2)
C7 C6 C5 103.4(2)
C8 C7 C3 113.1(2)
C8 C7 C6 120.1(2)
C3 C7 C6 103.77(19)
C9 C8 C7 121.8(3)
C8 C9 C9' 121.4(3)
C8 C9 C10 123.7(2)
C9' C9 C10 115.0(2)
C9 C10 C11 110.0(2)
C9 C10 C2 111.0(2)
C11 C10 C2 114.1(2)
C12 C11 C10 113.9(2)
C13 C12 C11 128.3(3)
C12 C13 C14 121.1(3)
C12 C13 C13' 122.6(3)
C14 C13 C13' 115.5(3)
C13 C14 C15 110.0(2)
C16 C15 C14 110.0(2)
O3 C16 C15 107.0(2)
O3 C16 C17 107.8(2)
C15 C16 C17 123.2(2)
C17' C17 C16 116.3(2)
C17' C17 C18 112.4(2)
C16 C17 C18 104.9(2)
O4 C18 C19 122.67(17)
O4 C18 C17 123.0(2)
C19 C18 C17 114.37(12)
C1 C19 C20 126.26(14)
C1 C19 C18 121.88(13)
C20 C19 C18 111.6
O5 C20 O3 119.71(16)
O5 C20 C19 126.51(14)
O3 C20 C19 113.64(12)

loop_
_geom_bond_atom_site_label_1
_geom_bond_atom_site_label_2
_geom_bond_distance
O1 C4 1.412(3)
O2 C6 1.429(3)
O3 C20 1.348(2)
O3 C16 1.464(3)
O4 C18 1.207(2)
O5 C20 1.200(2)
C1 C19 1.332(3)
C1 C2 1.508(4)
C2 C3 1.527(3)
C2 C10 1.557(3)
C3 C4 1.516(3)
C3 C7 1.521(3)
C4 C5 1.545(3)
C5 C5' 1.516(3)
C5 C6 1.537(4)
C6 C7 1.532(4)
C7 C8 1.487(4)
C8 C9 1.319(4)
C9 C9' 1.503(4)
C9 C10 1.528(4)
C10 C11 1.553(4)
C11 C12 1.503(4)
C12 C13 1.318(4)
C13 C14 1.503(4)
C13 C13' 1.508(4)
C14 C15 1.554(4)
C15 C16 1.507(4)
C16 C17 1.508(4)
C17 C17' 1.507(3)
C17 C18 1.532(3)
C18 C19 1.5080
C19 C20 1.4867

loop_
_geom_hbond_atom_site_label_D
_geom_hbond_atom_site_label_H
_geom_hbond_atom_site_label_A
_geom_hbond_distance_DH
_geom_hbond_distance_HA
_geom_hbond_distance_DA
_geom_hbond_angle_DHA
_geom_hbond_site_symmetry_A
O1 H1A O2 0.82 2.09 2.904(3) 173.2 3_645
O2 H2A O1 0.82 2.12 2.904(3) 159.9 3_655

loop_
_geom_torsion_atom_site_label_1
_geom_torsion_atom_site_label_2
_geom_torsion_atom_site_label_3
_geom_torsion_atom_site_label_4
_geom_torsion
C19 C1 C2 C3 -169.0(2)
C19 C1 C2 C10 -42.0(4)
C1 C2 C3 C4 -45.7(3)
C10 C2 C3 C4 -178.1(2)
C1 C2 C3 C7 -162.2(2)
C10 C2 C3 C7 65.5(2)
C7 C3 C4 O1 -163.1(2)
C2 C3 C4 O1 76.2(3)
C7 C3 C4 C5 -40.7(2)
C2 C3 C4 C5 -161.4(2)
O1 C4 C5 C5' -92.5(3)
C3 C4 C5 C5' 145.4(2)
O1 C4 C5 C6 142.1(2)
C3 C4 C5 C6 19.9(3)
C5' C5 C6 O2 124.6(2)
C4 C5 C6 O2 -110.4(2)
C5' C5 C6 C7 -115.9(2)
C4 C5 C6 C7 9.0(3)
C4 C3 C7 C8 178.9(2)
C2 C3 C7 C8 -51.0(3)
C4 C3 C7 C6 47.1(2)
C2 C3 C7 C6 177.2(2)
O2 C6 C7 C8 -44.4(3)
C5 C6 C7 C8 -162.3(2)
O2 C6 C7 C3 83.1(2)
C5 C6 C7 C3 -34.8(3)
C3 C7 C8 C9 19.9(4)
C6 C7 C8 C9 143.1(3)
C7 C8 C9 C9' 175.7(2)
C7 C8 C9 C10 -3.8(4)
C8 C9 C10 C11 -108.4(3)
C9' C9 C10 C11 72.2(3)
C8 C9 C10 C2 18.8(4)
C9' C9 C10 C2 -160.7(2)
C1 C2 C10 C9 -178.1(2)
C3 C2 C10 C9 -48.5(3)
C1 C2 C10 C11 -53.2(3)
C3 C2 C10 C11 76.4(3)
C9 C10 C11 C12 -124.0(2)
C2 C10 C11 C12 110.5(3)
C10 C11 C12 C13 -151.8(3)
C11 C12 C13 C14 162.2(3)
C11 C12 C13 C13' -7.6(5)
C12 C13 C14 C15 -98.5(3)
C13' C13 C14 C15 72.1(3)
C13 C14 C15 C16 42.0(3)
C20 O3 C16 C15 -156.83(19)
C20 O3 C16 C17 68.8(2)
C14 C15 C16 O3 62.3(3)
C14 C15 C16 C17 -172.1(3)
O3 C16 C17 C17' 64.1(3)
C15 C16 C17 C17' -61.2(4)
O3 C16 C17 C18 -60.8(2)
C15 C16 C17 C18 174.0(2)
C17' C17 C18 O4 58.1(3)
C16 C17 C18 O4 -174.6(2)
C17' C17 C18 C19 -121.3(2)
C16 C17 C18 C19 6.0(2)
C2 C1 C19 C20 3.5(3)
C2 C1 C19 C18 176.9(2)
O4 C18 C19 C1 52.0(2)
C17 C18 C19 C1 -128.6(2)
O4 C18 C19 C20 -133.72(17)
C17 C18 C19 C20 45.70(14)
C16 O3 C20 O5 171.7(2)
C16 O3 C20 C19 -12.3(2)
C1 C19 C20 O5 -53.8(2)
C18 C19 C20 O5 132.25(16)
C1 C19 C20 O3 130.6(2)
C18 C19 C20 O3 -43.37(11)

loop_
_cod_related_entry_id
_cod_related_entry_database
_cod_related_entry_code
1 ChemSpider 30660499
